data_4317004
loop_
_publ_author_name
'Anukul Jana'
'Herbert W. Roesky'
'Carola Schulzke'
'Prinson P. Samuel'
'Alexander D\"oring'

_publ_section_title
;
 Correction to Synthesis and Reaction of Monomeric Germanium(II) and
 Lead(II) Dimethylamide and the Synthesis of Germanium(II) Hydrazide by
 Cleavage of One N-H Bond of Hydrazine
;
_journal_name_full 'Inorganic Chemistry'
_journal_page_first 10208
_journal_page_last 10209
_journal_paper_doi 10.1021/ic101845t
_journal_volume 49
_journal_year 2010
_chemical_formula_sum 'C29 H43.31 Cl0.23 Ge N3.54'
_chemical_formula_weight 522.29
_chemical_name_systematic
;
 ?
;
_space_group_IT_number 2
_symmetry_cell_setting triclinic
_symmetry_space_group_name_Hall '-P 1'
_symmetry_space_group_name_H-M 'P -1'
_atom_sites_solution_hydrogens geom
_atom_sites_solution_primary direct
_atom_sites_solution_secondary difmap
_audit_creation_method SHELXL-97
_cell_angle_alpha 97.44(3)
_cell_angle_beta 98.64(3)
_cell_angle_gamma 106.20(3)
_cell_formula_units_Z 2
_cell_length_a 8.6062(17)
_cell_length_b 11.553(2)
_cell_length_c 15.055(3)
_cell_measurement_reflns_used 12150
_cell_measurement_temperature 133(2)
_cell_measurement_theta_max 54.1
_cell_measurement_theta_min 3.7=20
_cell_volume 1397.8(6)
_computing_structure_refinement 'SHELXL-97 (Sheldrick, 2008)'
_diffrn_ambient_temperature 133(2)
_diffrn_measured_fraction_theta_full 0.981
_diffrn_measured_fraction_theta_max 0.981
_diffrn_measurement_device_type IPDSII
_diffrn_radiation_monochromator graphite
_diffrn_radiation_source 'fine-focus sealed tube'
_diffrn_radiation_type MoK\a
_diffrn_radiation_wavelength 0.71073
_diffrn_reflns_av_R_equivalents 0.0332
_diffrn_reflns_av_sigmaI/netI 0.0376
_diffrn_reflns_limit_h_max 10
_diffrn_reflns_limit_h_min -10
_diffrn_reflns_limit_k_max 14
_diffrn_reflns_limit_k_min -14
_diffrn_reflns_limit_l_max 17
_diffrn_reflns_limit_l_min -19
_diffrn_reflns_number 12150
_diffrn_reflns_theta_full 27.04
_diffrn_reflns_theta_max 27.04
_diffrn_reflns_theta_min 1.87
_exptl_absorpt_coefficient_mu 1.140
_exptl_absorpt_correction_T_max 0.9758
_exptl_absorpt_correction_T_min 0.8214=20
_exptl_absorpt_correction_type numerical
_exptl_absorpt_process_details 'face indexed'
_exptl_crystal_colour yellow
_exptl_crystal_density_diffrn 1.241
_exptl_crystal_density_method 'not measured'
_exptl_crystal_description block
_exptl_crystal_F_000 556
_exptl_crystal_size_max 0.23
_exptl_crystal_size_mid 0.11
_exptl_crystal_size_min 0.09
_refine_diff_density_max 0.916
_refine_diff_density_min -0.356
_refine_diff_density_rms 0.061
_refine_ls_extinction_method none
_refine_ls_goodness_of_fit_ref 1.034
_refine_ls_hydrogen_treatment mixed
_refine_ls_matrix_type full
_refine_ls_number_parameters 316
_refine_ls_number_reflns 6002
_refine_ls_number_restraints 1
_refine_ls_restrained_S_all 1.034
_refine_ls_R_factor_all 0.0512
_refine_ls_R_factor_gt 0.0410
_refine_ls_shift/su_max 0.001
_refine_ls_shift/su_mean 0.000
_refine_ls_structure_factor_coef Fsqd
_refine_ls_weighting_details 'calc w=1/[\s^2^(Fo^2^)+(0.0593P)^2^+0.4676P] where P=(Fo^2^+2Fc^2^)/3'
_refine_ls_weighting_scheme calc
_refine_ls_wR_factor_gt 0.0982
_refine_ls_wR_factor_ref 0.1024
_reflns_number_gt 5142
_reflns_number_total 6002
_reflns_threshold_expression &gt;2\s(I)
_cod_data_source_file ic101845t_si_001.cif
_cod_data_source_block ja56
_cod_original_cell_volume 1397.8(5)
_cod_database_code 4317004

loop_
_symmetry_equiv_pos_as_xyz
'x, y, z'
'-x, -y, -z'

loop_
_atom_site_label
_atom_site_type_symbol
_atom_site_fract_x
_atom_site_fract_y
_atom_site_fract_z
_atom_site_U_iso_or_equiv
_atom_site_adp_type
_atom_site_occupancy
_atom_site_symmetry_multiplicity
_atom_site_calc_flag
_atom_site_refinement_flags
_atom_site_disorder_assembly
_atom_site_disorder_group
Ge1 Ge 0.51167(3) 0.44745(2) 0.278760(18) 0.02774(9) Uani 1 1 d . . .
Cl1 Cl 0.6044(4) 0.3964(3) 0.1389(3) 0.0421(6) Uani 0.23 1 d P A 2
N1 N 0.6242(4) 0.4135(3) 0.1914(3) 0.0421(6) Uani 0.77 1 d P A 1
N2 N 0.5779(5) 0.3937(4) 0.0955(3) 0.0421(6) Uani 0.77 1 d P A 1
N3 N 0.4343(2) 0.57952(16) 0.22851(12) 0.0226(4) Uani 1 1 d . A .
N4 N 0.2859(2) 0.32590(16) 0.22427(13) 0.0241(4) Uani 1 1 d . A .
C1 C 0.5312(3) 0.70317(19) 0.27374(15) 0.0250(4) Uani 1 1 d . . .
C2 C 0.6620(3) 0.7705(2) 0.23760(16) 0.0278(5) Uani 1 1 d . A .
C3 C 0.7548(3) 0.8881(2) 0.28522(18) 0.0349(5) Uani 1 1 d . . .
H3 H 0.8451 0.9344 0.2625 0.042 Uiso 1 1 calc R A .
C4 C 0.7170(4) 0.9374(2) 0.36445(19) 0.0403(6) Uani 1 1 d . A .
H4 H 0.7796 1.0178 0.3952 0.048 Uiso 1 1 calc R . .
C5 C 0.5883(4) 0.8702(2) 0.39935(17) 0.0360(5) Uani 1 1 d . . .
H5 H 0.5630 0.9054 0.4538 0.043 Uiso 1 1 calc R A .
C6 C 0.4948(3) 0.7515(2) 0.35592(16) 0.0281(5) Uani 1 1 d . A .
C7 C 0.7093(3) 0.7220(2) 0.15032(17) 0.0306(5) Uani 1 1 d . . .
H7 H 0.6218 0.6437 0.1204 0.037 Uiso 1 1 calc R A .
C8 C 0.8726(3) 0.6943(3) 0.1707(2) 0.0445(6) Uani 1 1 d . A .
H8A H 0.9004 0.6632 0.1134 0.067 Uiso 1 1 calc R . .
H8B H 0.8628 0.6324 0.2100 0.067 Uiso 1 1 calc R . .
H8C H 0.9597 0.7694 0.2018 0.067 Uiso 1 1 calc R . .
C9 C 0.7198(4) 0.8115(3) 0.0832(2) 0.0437(6) Uani 1 1 d . A .
H9A H 0.7500 0.7770 0.0277 0.066 Uiso 1 1 calc R . .
H9B H 0.8036 0.8896 0.1115 0.066 Uiso 1 1 calc R . .
H9C H 0.6125 0.8253 0.0673 0.066 Uiso 1 1 calc R . .
C10 C 0.3587(3) 0.6777(2) 0.39871(17) 0.0312(5) Uani 1 1 d . . .
H10 H 0.3668 0.5925 0.3931 0.037 Uiso 1 1 calc R A .
C11 C 0.3819(4) 0.7277(3) 0.5013(2) 0.0519(8) Uani 1 1 d . A .
H11A H 0.4927 0.7324 0.5322 0.078 Uiso 1 1 calc R . .
H11B H 0.2994 0.6729 0.5276 0.078 Uiso 1 1 calc R . .
H11C H 0.3684 0.8096 0.5094 0.078 Uiso 1 1 calc R . .
C12 C 0.1889(4) 0.6686(3) 0.3492(2) 0.0471(7) Uani 1 1 d . A .
H12A H 0.1058 0.6206 0.3790 0.071 Uiso 1 1 calc R . .
H12B H 0.1725 0.6284 0.2856 0.071 Uiso 1 1 calc R . .
H12C H 0.1780 0.7510 0.3507 0.071 Uiso 1 1 calc R . .
C13 C 0.2842(3) 0.6679(2) 0.11657(17) 0.0319(5) Uani 1 1 d . A .
H13A H 0.3121 0.7400 0.1649 0.048 Uiso 1 1 calc R . .
H13B H 0.1683 0.6476 0.0865 0.048 Uiso 1 1 calc R . .
H13C H 0.3548 0.6856 0.0716 0.048 Uiso 1 1 calc R . .
C14 C 0.3108(3) 0.5609(2) 0.15764(15) 0.0253(4) Uani 1 1 d . . .
C15 C 0.1985(3) 0.4454(2) 0.11961(16) 0.0280(5) Uani 1 1 d . A .
H15 H 0.1283 0.4396 0.0630 0.034 Uiso 1 1 calc R . .
C16 C 0.1779(3) 0.3377(2) 0.15561(15) 0.0261(4) Uani 1 1 d . . .
C17 C 0.0227(3) 0.2332(2) 0.11421(18) 0.0355(5) Uani 1 1 d . A .
H17A H 0.0453 0.1785 0.0658 0.053 Uiso 1 1 calc R . .
H17B H -0.0641 0.2660 0.0884 0.053 Uiso 1 1 calc R . .
H17C H -0.0139 0.1873 0.1616 0.053 Uiso 1 1 calc R . .
C18 C 0.2486(3) 0.22043(19) 0.26889(15) 0.0245(4) Uani 1 1 d . . .
C19 C 0.2913(3) 0.1156(2) 0.23697(15) 0.0268(4) Uani 1 1 d . A .
C20 C 0.2638(3) 0.0197(2) 0.28642(17) 0.0344(5) Uani 1 1 d . . .
H20 H 0.2937 -0.0512 0.2668 0.041 Uiso 1 1 calc R A .
C21 C 0.1945(4) 0.0258(2) 0.36301(18) 0.0406(6) Uani 1 1 d . A .
H21 H 0.1757 -0.0407 0.3952 0.049 Uiso 1 1 calc R . .
C22 C 0.1525(3) 0.1294(2) 0.39266(18) 0.0381(6) Uani 1 1 d . . .
H22 H 0.1042 0.1330 0.4453 0.046 Uiso 1 1 calc R A .
C23 C 0.1791(3) 0.2278(2) 0.34735(16) 0.0304(5) Uani 1 1 d . A .
C24 C 0.3638(3) 0.1021(2) 0.15183(17) 0.0314(5) Uani 1 1 d . . .
H24 H 0.3720 0.1777 0.1248 0.038 Uiso 1 1 calc R A .
C25 C 0.5372(4) 0.0906(3) 0.1750(2) 0.0480(7) Uani 1 1 d . A .
H25A H 0.5813 0.0823 0.1189 0.072 Uiso 1 1 calc R . .
H25B H 0.5326 0.0182 0.2031 0.072 Uiso 1 1 calc R . .
H25C H 0.6089 0.1640 0.2176 0.072 Uiso 1 1 calc R . .
C26 C 0.2518(4) -0.0080(2) 0.08044(18) 0.0419(6) Uani 1 1 d . A .
H26A H 0.3009 -0.0144 0.0261 0.063 Uiso 1 1 calc R . .
H26B H 0.1431 0.0032 0.0636 0.063 Uiso 1 1 calc R . .
H26C H 0.2398 -0.0831 0.1060 0.063 Uiso 1 1 calc R . .
C27 C 0.1310(3) 0.3403(2) 0.38222(19) 0.0373(6) Uani 1 1 d . . .
H27 H 0.1919 0.4093 0.3546 0.045 Uiso 1 1 calc R A .
C28 C -0.0519(4) 0.3201(3) 0.3500(3) 0.0643(10) Uani 1 1 d . A .
H28A H -0.0807 0.2946 0.2834 0.096 Uiso 1 1 calc R . .
H28B H -0.0774 0.3966 0.3670 0.096 Uiso 1 1 calc R . .
H28C H -0.1157 0.2562 0.3786 0.096 Uiso 1 1 calc R . .
C29 C 0.1800(6) 0.3795(4) 0.4840(3) 0.0832(14) Uani 1 1 d . A .
H29A H 0.1466 0.4520 0.5025 0.125 Uiso 1 1 calc R . .
H29B H 0.2999 0.3992 0.5024 0.125 Uiso 1 1 calc R . .
H29C H 0.1254 0.3128 0.5134 0.125 Uiso 1 1 calc R . .
H1 H 0.713(5) 0.381(4) 0.218(3) 0.0441(12) Uiso 0.77 1 d P B 1
H2A H 0.591(5) 0.473(3) 0.072(3) 0.0441(12) Uiso 0.77 1 d PD C 1
H2B H 0.471(5) 0.363(3) 0.073(3) 0.0441(12) Uiso 0.77 1 d PD D 1

loop_
_atom_site_aniso_label
_atom_site_aniso_U_11
_atom_site_aniso_U_22
_atom_site_aniso_U_33
_atom_site_aniso_U_23
_atom_site_aniso_U_13
_atom_site_aniso_U_12
Ge1 0.02484(13) 0.02215(12) 0.03489(15) 0.00576(9) 0.00011(9) 0.00774(9)
Cl1 0.0441(12) 0.0377(8) 0.0468(19) 0.0058(17) 0.0147(17) 0.0139(8)
N1 0.0441(12) 0.0377(8) 0.0468(19) 0.0058(17) 0.0147(17) 0.0139(8)
N2 0.0441(12) 0.0377(8) 0.0468(19) 0.0058(17) 0.0147(17) 0.0139(8)
N3 0.0258(9) 0.0218(8) 0.0215(9) 0.0031(7) 0.0045(7) 0.0096(7)
N4 0.0258(9) 0.0211(8) 0.0235(9) 0.0007(7) 0.0028(7) 0.0068(7)
C1 0.0305(11) 0.0227(10) 0.0232(11) 0.0039(8) 0.0034(8) 0.0111(8)
C2 0.0284(11) 0.0277(11) 0.0278(11) 0.0078(9) 0.0042(9) 0.0089(9)
C3 0.0385(13) 0.0295(12) 0.0322(13) 0.0068(10) 0.0056(10) 0.0036(10)
C4 0.0524(16) 0.0242(11) 0.0361(14) 0.0000(10) 0.0038(12) 0.0035(11)
C5 0.0537(15) 0.0266(11) 0.0281(12) 0.0022(9) 0.0107(11) 0.0125(11)
C6 0.0377(12) 0.0246(10) 0.0248(11) 0.0056(9) 0.0086(9) 0.0122(9)
C7 0.0297(11) 0.0331(12) 0.0298(12) 0.0057(10) 0.0096(9) 0.0087(9)
C8 0.0308(13) 0.0460(15) 0.0561(18) 0.0031(13) 0.0105(12) 0.0125(11)
C9 0.0495(16) 0.0494(16) 0.0342(14) 0.0138(12) 0.0163(12) 0.0112(13)
C10 0.0420(13) 0.0260(11) 0.0292(12) 0.0053(9) 0.0149(10) 0.0119(10)
C11 0.0610(19) 0.0524(17) 0.0394(16) 0.0057(13) 0.0209(14) 0.0079(15)
C12 0.0415(15) 0.0495(16) 0.0536(18) 0.0119(14) 0.0158(13) 0.0144(13)
C13 0.0354(12) 0.0342(12) 0.0300(12) 0.0091(10) 0.0033(10) 0.0170(10)
C14 0.0288(10) 0.0300(11) 0.0219(10) 0.0062(9) 0.0078(8) 0.0145(9)
C15 0.0302(11) 0.0312(11) 0.0221(11) 0.0023(9) -0.0001(9) 0.0122(9)
C16 0.0262(10) 0.0278(11) 0.0219(10) -0.0031(8) 0.0025(8) 0.0088(9)
C17 0.0314(12) 0.0327(12) 0.0339(13) -0.0006(10) -0.0025(10) 0.0040(10)
C18 0.0238(10) 0.0222(10) 0.0226(10) 0.0010(8) 0.0010(8) 0.0022(8)
C19 0.0297(11) 0.0239(10) 0.0232(11) 0.0004(8) 0.0011(8) 0.0065(9)
C20 0.0454(14) 0.0243(11) 0.0289(12) 0.0041(9) 0.0020(10) 0.0065(10)
C21 0.0563(16) 0.0271(11) 0.0313(13) 0.0072(10) 0.0069(12) 0.0014(11)
C22 0.0434(14) 0.0347(12) 0.0273(12) 0.0000(10) 0.0110(11) -0.0020(11)
C23 0.0295(11) 0.0278(11) 0.0265(11) -0.0042(9) 0.0064(9) 0.0008(9)
C24 0.0422(13) 0.0231(10) 0.0308(12) 0.0025(9) 0.0098(10) 0.0128(10)
C25 0.0484(16) 0.0465(16) 0.0578(19) 0.0090(14) 0.0171(14) 0.0247(13)
C26 0.0688(19) 0.0276(12) 0.0277(13) 0.0006(10) 0.0083(12) 0.0149(12)
C27 0.0371(13) 0.0312(12) 0.0387(14) -0.0045(10) 0.0182(11) 0.0020(10)
C28 0.0544(19) 0.0563(19) 0.081(3) -0.0119(18) 0.0153(17) 0.0253(16)
C29 0.123(4) 0.086(3) 0.042(2) -0.0252(19) -0.004(2) 0.061(3)

loop_
_atom_type_symbol
_atom_type_description
_atom_type_scat_dispersion_real
_atom_type_scat_dispersion_imag
_atom_type_scat_source
C C 0.0033 0.0016 'International Tables Vol C Tables 4.2.6.8 and 6.1.1.4'
H H 0.0000 0.0000 'International Tables Vol C Tables 4.2.6.8 and 6.1.1.4'
Ge Ge 0.1547 1.8001 'International Tables Vol C Tables 4.2.6.8 and 6.1.1.4'
N N 0.0061 0.0033 'International Tables Vol C Tables 4.2.6.8 and 6.1.1.4'
Cl Cl 0.1484 0.1585 'International Tables Vol C Tables 4.2.6.8 and 6.1.1.4'

loop_
_geom_angle_atom_site_label_1
_geom_angle_atom_site_label_2
_geom_angle_atom_site_label_3
_geom_angle
_geom_angle_site_symmetry_1
_geom_angle_site_symmetry_3
_geom_angle_publ_flag
N1 Ge1 N3 98.42(13) . . ?
N1 Ge1 N4 99.87(13) . . ?
N3 Ge1 N4 89.17(8) . . ?
N1 Ge1 Cl1 12.90(14) . . ?
N3 Ge1 Cl1 90.57(10) . . ?
N4 Ge1 Cl1 89.58(11) . . ?
N2 N1 Ge1 129.9(3) . . ?
C14 N3 C1 120.57(18) . . ?
C14 N3 Ge1 125.43(15) . . ?
C1 N3 Ge1 113.94(14) . . ?
C16 N4 C18 121.14(18) . . ?
C16 N4 Ge1 125.90(16) . . ?
C18 N4 Ge1 112.96(14) . . ?
C2 C1 C6 121.1(2) . . ?
C2 C1 N3 120.5(2) . . ?
C6 C1 N3 118.4(2) . . ?
C3 C2 C1 118.3(2) . . ?
C3 C2 C7 118.3(2) . . ?
C1 C2 C7 123.4(2) . . ?
C4 C3 C2 121.0(2) . . ?
C3 C4 C5 120.2(2) . . ?
C4 C5 C6 121.1(2) . . ?
C5 C6 C1 118.3(2) . . ?
C5 C6 C10 119.7(2) . . ?
C1 C6 C10 121.9(2) . . ?
C2 C7 C8 111.1(2) . . ?
C2 C7 C9 111.8(2) . . ?
C8 C7 C9 109.7(2) . . ?
C12 C10 C6 112.4(2) . . ?
C12 C10 C11 110.9(2) . . ?
C6 C10 C11 112.0(2) . . ?
N3 C14 C15 123.2(2) . . ?
N3 C14 C13 120.0(2) . . ?
C15 C14 C13 116.7(2) . . ?
C16 C15 C14 127.3(2) . . ?
N4 C16 C15 122.8(2) . . ?
N4 C16 C17 120.3(2) . . ?
C15 C16 C17 116.8(2) . . ?
C23 C18 C19 121.0(2) . . ?
C23 C18 N4 118.8(2) . . ?
C19 C18 N4 120.0(2) . . ?
C20 C19 C18 117.9(2) . . ?
C20 C19 C24 119.0(2) . . ?
C18 C19 C24 123.1(2) . . ?
C21 C20 C19 121.5(2) . . ?
C20 C21 C22 119.6(2) . . ?
C23 C22 C21 121.5(2) . . ?
C22 C23 C18 118.6(2) . . ?
C22 C23 C27 119.9(2) . . ?
C18 C23 C27 121.6(2) . . ?
C19 C24 C25 111.1(2) . . ?
C19 C24 C26 111.1(2) . . ?
C25 C24 C26 110.5(2) . . ?
C29 C27 C28 111.1(3) . . ?
C29 C27 C23 112.9(3) . . ?
C28 C27 C23 111.0(2) . . ?

loop_
_geom_bond_atom_site_label_1
_geom_bond_atom_site_label_2
_geom_bond_distance
_geom_bond_site_symmetry_2
_geom_bond_publ_flag
Ge1 N1 1.812(4) . ?
Ge1 N3 2.0144(18) . ?
Ge1 N4 2.030(2) . ?
Ge1 Cl1 2.422(4) . ?
N1 N2 1.410(5) . ?
N3 C14 1.337(3) . ?
N3 C1 1.453(3) . ?
N4 C16 1.330(3) . ?
N4 C18 1.448(3) . ?
C1 C2 1.404(3) . ?
C1 C6 1.406(3) . ?
C2 C3 1.402(3) . ?
C2 C7 1.518(3) . ?
C3 C4 1.378(4) . ?
C4 C5 1.380(4) . ?
C5 C6 1.397(3) . ?
C6 C10 1.525(3) . ?
C7 C8 1.523(3) . ?
C7 C9 1.531(4) . ?
C10 C12 1.506(4) . ?
C10 C11 1.540(4) . ?
C13 C14 1.509(3) . ?
C14 C15 1.399(3) . ?
C15 C16 1.399(3) . ?
C16 C17 1.512(3) . ?
C18 C23 1.405(3) . ?
C18 C19 1.408(3) . ?
C19 C20 1.400(3) . ?
C19 C24 1.516(3) . ?
C20 C21 1.378(4) . ?
C21 C22 1.384(4) . ?
C22 C23 1.384(4) . ?
C23 C27 1.525(3) . ?
C24 C25 1.527(4) . ?
C24 C26 1.534(4) . ?
C27 C29 1.500(4) . ?
C27 C28 1.518(4) . ?
